data_2103886
loop_
_publ_author_name
'Hashizume, Daisuke'
'Miki, Naoko'
'Yamazaki, Toshiyuki'
'Aoyagi, Yosuke'
'Arisato, Tomokuni'
'Uchiyama, Hiroki'
'Endo, Tadashi'
'Yasui, Masanori'
'Iwasaki, Fujiko'

_publ_section_title
;
 Mechanism of the first-order phase transition of an acylurea
 derivative: observation of intermediate stages of transformation with
 a detailed temperature-resolved single-crystal diffraction method
;
_journal_issue 3
_journal_name_full 'Acta Crystallographica Section B'
_journal_page_first 404
_journal_page_last 415
_journal_paper_doi 10.1107/S0108768103005792
_journal_volume 59
_journal_year 2003
_chemical_formula_moiety 'C9 H18 N2 O2'
_chemical_formula_sum 'C9 H18 N2 O2'
_chemical_formula_weight 186.25
_chemical_melting_point 375
_chemical_name_systematic
;
 1-ethyl-3-(4-methylpentanoyl)urea
;
_space_group_IT_number 2
_symmetry_cell_setting triclinic
_symmetry_space_group_name_Hall '-P 1'
_symmetry_space_group_name_H-M 'P -1'
_atom_sites_solution_hydrogens difmap
_atom_sites_solution_primary direct
_atom_sites_solution_secondary difmap
_audit_creation_method SHELXL-97
_cell_angle_alpha 93.021(11)
_cell_angle_beta 90.616(7)
_cell_angle_gamma 90.319(10)
_cell_formula_units_Z 2
_cell_length_a 8.7038(14)
_cell_length_b 12.204(3)
_cell_length_c 4.9747(10)
_cell_measurement_reflns_used 4199
_cell_measurement_temperature 98
_cell_measurement_theta_max 27.485
_cell_measurement_theta_min 2.34
_cell_volume 527.64(19)
_computing_cell_refinement 'PROCESS-AUTO (Rigaku Corporation, 1998)'
_computing_data_collection 'PROCESS-AUTO (Rigaku Corporation, 1998)'
_computing_data_reduction 'PROCESS-AUTO (Rigaku Corporation, 1998)'
_computing_molecular_graphics 'ORTEP-III (Burnett & Johnson, 1996)'
_computing_publication_material 'SHELXL-97 (Sheldrick, 1997)'
_computing_structure_refinement 'SHELXL-97 (Sheldrick, 1997)'
_computing_structure_solution 'SIR-97 (Sheldrick, 1990)'
_diffrn_ambient_temperature 98
_diffrn_detector_area_resol_mean 10
_diffrn_measured_fraction_theta_full 0.857
_diffrn_measured_fraction_theta_max 0.857
_diffrn_measurement_device 'RIGAKU RAXIS-RAPID'
_diffrn_measurement_method 'Oscillation method'
_diffrn_radiation_monochromator graphite
_diffrn_radiation_source 'fine-focus sealed tube'
_diffrn_radiation_type MoK\a
_diffrn_radiation_wavelength 0.71073
_diffrn_reflns_av_R_equivalents 0.035
_diffrn_reflns_av_sigmaI/netI 0.0133
_diffrn_reflns_limit_h_max 11
_diffrn_reflns_limit_h_min -10
_diffrn_reflns_limit_k_max 15
_diffrn_reflns_limit_k_min -15
_diffrn_reflns_limit_l_max 6
_diffrn_reflns_limit_l_min -6
_diffrn_reflns_number 6068
_diffrn_reflns_theta_full 27.48
_diffrn_reflns_theta_max 27.48
_diffrn_reflns_theta_min 2.34
_diffrn_standards_decay_% 0
_diffrn_standards_interval_count 0
_diffrn_standards_number 0
_exptl_absorpt_coefficient_mu 0.083
_exptl_absorpt_correction_type none
_exptl_crystal_colour colourless
_exptl_crystal_density_diffrn 1.172
_exptl_crystal_density_method 'not measured'
_exptl_crystal_description plate
_exptl_crystal_F_000 204
_exptl_crystal_size_max 0.80
_exptl_crystal_size_mid 0.40
_exptl_crystal_size_min 0.10
_refine_diff_density_max 0.272
_refine_diff_density_min -0.236
_refine_ls_extinction_method none
_refine_ls_goodness_of_fit_ref 1.101
_refine_ls_hydrogen_treatment refall
_refine_ls_matrix_type full
_refine_ls_number_parameters 190
_refine_ls_number_reflns 2076
_refine_ls_number_restraints 0
_refine_ls_restrained_S_all 1.101
_refine_ls_R_factor_all 0.0468
_refine_ls_R_factor_gt 0.0453
_refine_ls_shift/su_max 0.000
_refine_ls_shift/su_mean 0.000
_refine_ls_structure_factor_coef Fsqd
_refine_ls_weighting_details 'calc w=1/[\s^2^(Fo^2^)+(0.0769P)^2^+0.1768P] where P=(Fo^2^+2Fc^2^)/3'
_refine_ls_weighting_scheme calc
_refine_ls_wR_factor_gt 0.1263
_refine_ls_wR_factor_ref 0.1282
_reflns_number_gt 1992
_reflns_number_total 2076
_reflns_threshold_expression >2\s(I)
_cod_data_source_file lc0061.cif
_cod_data_source_block ethyl98K
_cod_database_code 2103886
_cod_database_fobs_code 2103886

loop_
_symmetry_equiv_pos_as_xyz
'x, y, z'
'-x, -y, -z'

loop_
_atom_site_label
_atom_site_fract_x
_atom_site_fract_y
_atom_site_fract_z
_atom_site_U_iso_or_equiv
_atom_site_adp_type
_atom_site_calc_flag
_atom_site_occupancy
_atom_site_type_symbol
O1 0.44032(10) 0.57459(7) 0.24164(18) 0.0197(2) Uani d 1 O
O2 0.02166(10) 0.40706(7) 0.22035(18) 0.0195(2) Uani d 1 O
N1 0.19696(12) 0.53547(8) 0.3825(2) 0.0165(3) Uani d 1 N
H11 0.128(2) 0.5538(14) 0.506(4) 0.021(4) Uiso d 1 H
N2 0.25049(12) 0.41607(8) 0.0069(2) 0.0167(2) Uani d 1 N
H21 0.338(2) 0.4465(14) 0.003(4) 0.023(4) Uiso d 1 H
C1 0.33545(14) 0.59050(9) 0.4018(2) 0.0158(3) Uani d 1 C
C2 0.15101(14) 0.44889(9) 0.1958(2) 0.0162(3) Uani d 1 C
C11 0.35090(15) 0.67433(10) 0.6398(2) 0.0178(3) Uani d 1 C
H111 0.439(2) 0.6487(13) 0.745(3) 0.021(4) Uiso d 1 H
H112 0.2602(19) 0.6735(13) 0.748(3) 0.018(4) Uiso d 1 H
C12 0.38521(15) 0.79070(10) 0.5489(3) 0.0198(3) Uani d 1 C
H121 0.405(2) 0.8406(15) 0.712(4) 0.027(4) Uiso d 1 H
H122 0.4770(19) 0.7875(13) 0.445(3) 0.018(4) Uiso d 1 H
C13 0.25484(18) 0.84117(10) 0.3886(3) 0.0260(3) Uani d 1 C
H131 0.232(2) 0.7902(16) 0.225(4) 0.033(5) Uiso d 1 H
C14 0.3084(3) 0.95237(12) 0.2891(3) 0.0387(4) Uani d 1 C
H141 0.332(2) 1.0040(17) 0.440(4) 0.040(5) Uiso d 1 H
H142 0.397(3) 0.9434(18) 0.175(5) 0.047(6) Uiso d 1 H
H143 0.224(3) 0.9838(19) 0.185(5) 0.053(6) Uiso d 1 H
C15 0.10882(18) 0.85613(13) 0.5535(4) 0.0354(4) Uani d 1 C
H151 0.131(2) 0.9070(17) 0.722(4) 0.041(5) Uiso d 1 H
H152 0.065(3) 0.7830(19) 0.622(5) 0.050(6) Uiso d 1 H
H153 0.026(3) 0.8914(19) 0.445(5) 0.052(6) Uiso d 1 H
C21 0.21377(14) 0.32246(10) -0.1823(2) 0.0181(3) Uani d 1 C
H211 0.2767(18) 0.3308(13) -0.340(3) 0.017(4) Uiso d 1 H
H212 0.107(2) 0.3260(13) -0.231(3) 0.019(4) Uiso d 1 H
C22 0.24513(17) 0.21233(11) -0.0605(3) 0.0252(3) Uani d 1 C
H221 0.355(2) 0.2097(16) -0.005(4) 0.039(5) Uiso d 1 H
H222 0.179(2) 0.2045(15) 0.100(4) 0.033(5) Uiso d 1 H
H223 0.221(2) 0.1502(16) -0.196(4) 0.037(5) Uiso d 1 H

loop_
_atom_site_aniso_label
_atom_site_aniso_U_11
_atom_site_aniso_U_22
_atom_site_aniso_U_33
_atom_site_aniso_U_12
_atom_site_aniso_U_13
_atom_site_aniso_U_23
O1 0.0159(4) 0.0238(5) 0.0191(4) -0.0018(3) 0.0033(4) -0.0007(3)
O2 0.0150(4) 0.0237(5) 0.0195(4) -0.0031(3) 0.0032(3) -0.0011(3)
N1 0.0139(5) 0.0198(5) 0.0155(5) -0.0004(4) 0.0037(4) -0.0015(4)
N2 0.0136(5) 0.0197(5) 0.0164(5) -0.0017(4) 0.0012(4) -0.0018(4)
C1 0.0158(6) 0.0165(5) 0.0154(6) 0.0006(4) -0.0010(5) 0.0030(4)
C2 0.0165(6) 0.0171(5) 0.0151(5) 0.0006(4) -0.0008(4) 0.0024(4)
C11 0.0169(6) 0.0210(6) 0.0153(6) -0.0003(4) 0.0001(5) -0.0010(4)
C12 0.0192(6) 0.0196(6) 0.0204(6) -0.0026(4) 0.0016(5) -0.0018(4)
C13 0.0374(8) 0.0186(6) 0.0215(6) 0.0000(5) -0.0086(6) -0.0014(5)
C14 0.0656(12) 0.0217(7) 0.0289(8) -0.0009(7) -0.0022(8) 0.0029(6)
C15 0.0244(7) 0.0270(7) 0.0544(10) 0.0034(5) -0.0106(7) -0.0002(7)
C21 0.0170(6) 0.0214(6) 0.0156(6) -0.0004(4) -0.0001(5) -0.0030(4)
C22 0.0274(7) 0.0213(6) 0.0267(7) 0.0014(5) 0.0014(6) -0.0010(5)

loop_
_atom_type_symbol
_atom_type_description
_atom_type_scat_dispersion_real
_atom_type_scat_dispersion_imag
_atom_type_scat_source
C C 0.0033 0.0016 'International Tables Vol C Tables 4.2.6.8 and 6.1.1.4'
H H 0.0000 0.0000 'International Tables Vol C Tables 4.2.6.8 and 6.1.1.4'
O O 0.0106 0.0060 'International Tables Vol C Tables 4.2.6.8 and 6.1.1.4'
N N 0.0061 0.0033 'International Tables Vol C Tables 4.2.6.8 and 6.1.1.4'

loop_
_geom_angle_atom_site_label_1
_geom_angle_atom_site_label_2
_geom_angle_atom_site_label_3
_geom_angle
C1 N1 C2 128.59(10)
C1 N1 H11 116.4(11)
C2 N1 H11 114.9(11)
C2 N2 C21 120.62(11)
C2 N2 H21 119.6(12)
C21 N2 H21 119.6(12)
O1 C1 N1 123.40(11)
O1 C1 C11 121.49(11)
N1 C1 C11 115.11(10)
O2 C2 N2 123.75(11)
O2 C2 N1 118.33(11)
N2 C2 N1 117.90(11)
C1 C11 C12 112.12(10)
C1 C11 H111 104.6(10)
C12 C11 H111 109.3(9)
C1 C11 H112 110.2(10)
C12 C11 H112 111.1(10)
H111 C11 H112 109.3(14)
C13 C12 C11 114.44(11)
C13 C12 H121 107.3(10)
C11 C12 H121 108.8(10)
C13 C12 H122 110.3(10)
C11 C12 H122 107.9(9)
H121 C12 H122 107.8(14)
C15 C13 C12 112.30(12)
C15 C13 C14 110.07(13)
C12 C13 C14 109.30(13)
C15 C13 H131 109.2(11)
C12 C13 H131 107.8(11)
C14 C13 H131 108.1(11)
C13 C14 H141 110.9(12)
C13 C14 H142 110.9(13)
H141 C14 H142 109.8(18)
C13 C14 H143 108.6(13)
H141 C14 H143 107.5(18)
H142 C14 H143 109.1(19)
C13 C15 H151 109.7(11)
C13 C15 H152 113.7(13)
H151 C15 H152 106.7(17)
C13 C15 H153 110.8(13)
H151 C15 H153 107.7(18)
H152 C15 H153 108.0(18)
N2 C21 C22 112.23(10)
N2 C21 H211 106.7(9)
C22 C21 H211 110.5(9)
N2 C21 H212 108.5(10)
C22 C21 H212 109.0(10)
H211 C21 H212 109.9(14)
C21 C22 H221 108.9(12)
C21 C22 H222 109.5(11)
H221 C22 H222 109.7(17)
C21 C22 H223 110.3(12)
H221 C22 H223 109.7(17)
H222 C22 H223 108.7(15)

loop_
_geom_bond_atom_site_label_1
_geom_bond_atom_site_label_2
_geom_bond_distance
O1 C1 1.2275(15)
O2 C2 1.2435(15)
N1 C1 1.3766(15)
N1 C2 1.4224(15)
N1 H11 0.880(19)
N2 C2 1.3321(16)
N2 C21 1.4730(15)
N2 H21 0.846(18)
C1 C11 1.5280(16)
C11 C12 1.5417(17)
C11 H111 0.984(18)
C11 H112 0.961(17)
C12 C13 1.5304(19)
C12 H121 1.003(18)
C12 H122 0.955(17)
C13 C15 1.527(2)
C13 C14 1.540(2)
C13 H131 1.01(2)
C14 H141 0.98(2)
C14 H142 0.97(2)
C14 H143 0.99(2)
C15 H151 1.03(2)
C15 H152 1.04(2)
C15 H153 1.01(3)
C21 C22 1.5280(18)
C21 H211 0.971(16)
C21 H212 0.959(17)
C22 H221 0.99(2)
C22 H222 0.997(19)
C22 H223 1.01(2)

loop_
_geom_hbond_atom_site_label_D
_geom_hbond_atom_site_label_H
_geom_hbond_atom_site_label_A
_geom_hbond_site_symmetry_A
_geom_hbond_distance_DH
_geom_hbond_distance_HA
_geom_hbond_distance_DA
_geom_hbond_angle_DHA
N2 H21 O1 2_665 0.846(18) 2.300(18) 2.9778(15) 137.4(16)
N1 H11 O2 2_566 0.880(19) 1.942(19) 2.8222(14) 179.3(17)

loop_
_geom_torsion_atom_site_label_1
_geom_torsion_atom_site_label_2
_geom_torsion_atom_site_label_3
_geom_torsion_atom_site_label_4
_geom_torsion
C2 N1 C1 O1 4.1(2)
C2 N1 C1 C11 -175.84(11)
C21 N2 C2 O2 -2.54(18)
C21 N2 C2 N1 176.29(10)
C1 N1 C2 O2 177.05(11)
C1 N1 C2 N2 -1.85(19)
O1 C1 C11 C12 58.34(15)
N1 C1 C11 C12 -121.68(12)
C1 C11 C12 C13 65.93(14)
C11 C12 C13 C15 62.45(15)
C11 C12 C13 C14 -175.11(12)
C2 N2 C21 C22 -81.62(14)

loop_
_cod_related_entry_id
_cod_related_entry_database
_cod_related_entry_code
1 ChemSpider 21140334
